data_4509025
loop_
_publ_author_name
'Zhang, Erpeng'
'Hou, Hongwei'
'Meng, Xiangru'
'Liu, Yaru'
'Liu, Yun'
'Fan, Yaoting'

_publ_section_title
;
 Ferrocenyl Functional Coordination Polymers Based on Mono-, Bi-, and
 Heterotrinuclear Organometallic Building Blocks: Syntheses, Structures,
 and Properties
;
_journal_issue 2
_journal_name_full 'Crystal Growth &amp; Design'
_journal_page_first 903
_journal_paper_doi 10.1021/cg800661g
_journal_volume 9
_journal_year 2009
_chemical_formula_sum 'C33 H34 Fe2 N O4 Zn'
_chemical_formula_weight 685.68
_chemical_name_systematic
; 
 ? 
;
_space_group_IT_number 2
_symmetry_cell_setting triclinic
_symmetry_space_group_name_Hall '-P 1'
_symmetry_space_group_name_H-M 'P -1'
_atom_sites_solution_hydrogens geom
_atom_sites_solution_primary direct
_atom_sites_solution_secondary difmap
_audit_creation_method SHELXL-97
_cell_angle_alpha 95.9810(10)
_cell_angle_beta 99.9330(10)
_cell_angle_gamma 95.4180(10)
_cell_formula_units_Z 2
_cell_length_a 8.4653(11)
_cell_length_b 10.4233(13)
_cell_length_c 17.341(2)
_cell_measurement_reflns_used 4115
_cell_measurement_temperature 293(2)
_cell_measurement_theta_max 25.73
_cell_measurement_theta_min 2.40
_cell_volume 1489.1(3)
_computing_cell_refinement 'Bruker SMART'
_computing_data_collection 'Bruker SMART'
_computing_data_reduction 'Bruker SMART'
_computing_molecular_graphics 'Bruker SHELXTL'
_computing_publication_material 'Bruker SHELXTL'
_computing_structure_refinement 'SHELXL-97 (Sheldrick, 1997)'
_computing_structure_solution 'SHELXS-97 (Sheldrick, 1990)'
_diffrn_ambient_temperature 293(2)
_diffrn_measured_fraction_theta_full 0.992
_diffrn_measured_fraction_theta_max 0.992
_diffrn_measurement_device_type 'CCD area detector'
_diffrn_measurement_method 'phi and omega scans'
_diffrn_radiation_monochromator graphite
_diffrn_radiation_source 'fine-focus sealed tube'
_diffrn_radiation_type MoK\a
_diffrn_radiation_wavelength 0.71073
_diffrn_reflns_av_R_equivalents 0.0221
_diffrn_reflns_av_sigmaI/netI 0.0327
_diffrn_reflns_limit_h_max 10
_diffrn_reflns_limit_h_min -10
_diffrn_reflns_limit_k_max 12
_diffrn_reflns_limit_k_min -12
_diffrn_reflns_limit_l_max 20
_diffrn_reflns_limit_l_min -20
_diffrn_reflns_number 11402
_diffrn_reflns_theta_full 25.50
_diffrn_reflns_theta_max 25.50
_diffrn_reflns_theta_min 2.40
_exptl_absorpt_coefficient_mu 1.799
_exptl_absorpt_correction_T_max 0.9060
_exptl_absorpt_correction_T_min 0.5369
_exptl_absorpt_correction_type multi-scan
_exptl_absorpt_process_details sadabs
_exptl_crystal_colour RED
_exptl_crystal_density_diffrn 1.529
_exptl_crystal_density_method 'not measured'
_exptl_crystal_description block
_exptl_crystal_F_000 706
_exptl_crystal_size_max 0.40
_exptl_crystal_size_mid 0.25
_exptl_crystal_size_min 0.06
_refine_diff_density_max 0.265
_refine_diff_density_min -0.293
_refine_diff_density_rms 0.053
_refine_ls_extinction_method none
_refine_ls_goodness_of_fit_ref 1.042
_refine_ls_hydrogen_treatment constr
_refine_ls_matrix_type full
_refine_ls_number_parameters 367
_refine_ls_number_reflns 5502
_refine_ls_number_restraints 0
_refine_ls_restrained_S_all 1.042
_refine_ls_R_factor_all 0.0449
_refine_ls_R_factor_gt 0.0331
_refine_ls_shift/su_max 0.001
_refine_ls_shift/su_mean 0.000
_refine_ls_structure_factor_coef Fsqd
_refine_ls_weighting_details 'calc w=1/[\s^2^(Fo^2^)+(0.0253P)^2^+1.1245P] where P=(Fo^2^+2Fc^2^)/3'
_refine_ls_weighting_scheme calc
_refine_ls_wR_factor_gt 0.0729
_refine_ls_wR_factor_ref 0.0780
_reflns_number_gt 4431
_reflns_number_total 5502
_reflns_threshold_expression >2sigma(I)
_cod_data_source_file cg800661gsup1.cif
_cod_data_source_block complex_4
_cod_depositor_comments
;
The following automatic conversions were performed:

'_symmetry_cell_setting' value 'Triclinic' changed to 'triclinic'
according to /home/saulius/struct/CIF-dictionaries/cif_core.dic
dictionary named 'cif_core.dic' version 2.4.2 from 2011-04-26.

Automatic conversion script
Id: cif_fix_values 1891 2012-01-12 08:04:46Z andrius 
;
_cod_original_cell_volume 1489.0(3)
_cod_original_sg_symbol_H-M P-1
_cod_database_code 4509025

loop_
_symmetry_equiv_pos_as_xyz
'x, y, z'
'-x, -y, -z'

loop_
_atom_site_label
_atom_site_type_symbol
_atom_site_fract_x
_atom_site_fract_y
_atom_site_fract_z
_atom_site_U_iso_or_equiv
_atom_site_adp_type
_atom_site_occupancy
_atom_site_symmetry_multiplicity
_atom_site_calc_flag
_atom_site_refinement_flags
_atom_site_disorder_assembly
_atom_site_disorder_group
N1 N 0.7306(15) 0.2400(11) 0.9918(5) 0.0253(14) Uani 0.542(8) 1 d PG A 1
C29 C 0.6762(10) 0.1175(7) 0.9761(5) 0.0483(19) Uani 0.542(8) 1 d PG A 1
H29 H 0.5650 0.0952 0.9650 0.058 Uiso 0.542(8) 1 calc PR A 1
C30 C 0.7738(9) 0.0183(8) 0.9751(5) 0.051(2) Uani 0.542(8) 1 d PG A 1
H30 H 0.7275 -0.0677 0.9642 0.061 Uiso 0.542(8) 1 calc PR A 1
C31 C 0.9382(14) 0.0464(12) 0.9899(5) 0.0238(16) Uani 0.542(8) 1 d PG . 1
C32 C 0.9954(18) 0.1752(15) 1.0057(7) 0.0539(11) Uani 0.542(8) 1 d PG A 1
H32 H 1.1061 0.2005 1.0161 0.065 Uiso 0.542(8) 1 calc PR A 1
C33 C 0.8892(18) 0.2681(14) 1.0061(7) 0.0579(11) Uani 0.542(8) 1 d PG A 1
H33 H 0.9317 0.3550 1.0171 0.070 Uiso 0.542(8) 1 calc PR A 1
Fe1 Fe -0.12451(5) 0.21167(5) 1.32509(3) 0.04754(13) Uani 1 1 d . A .
N1' N 0.7457(18) 0.2503(14) 1.0139(6) 0.0253(14) Uani 0.458(8) 1 d PG A 2
C29' C 0.6954(12) 0.1289(9) 1.0158(5) 0.0483(19) Uani 0.458(8) 1 d PG A 2
H29' H 0.5869 0.1073 1.0172 0.058 Uiso 0.458(8) 1 calc PR A 2
C30' C 0.7938(12) 0.0298(9) 1.0157(6) 0.051(2) Uani 0.458(8) 1 d PG A 2
H30' H 0.7510 -0.0550 1.0178 0.061 Uiso 0.458(8) 1 calc PR A 2
C31' C 0.9540(18) 0.0566(15) 1.0124(6) 0.0238(16) Uani 0.458(8) 1 d PG . 2
C32' C 1.007(2) 0.1841(18) 1.0098(9) 0.0539(11) Uani 0.458(8) 1 d PG A 2
H32' H 1.1140 0.2084 1.0073 0.065 Uiso 0.458(8) 1 calc PR A 2
C33' C 0.900(2) 0.2771(17) 1.0107(9) 0.0579(11) Uani 0.458(8) 1 d PG A 2
H33' H 0.9394 0.3629 1.0089 0.070 Uiso 0.458(8) 1 calc PR A 2
Zn1 Zn 0.58817(4) 0.38721(3) 1.004318(19) 0.03594(10) Uani 1 1 d . . .
Fe2 Fe 0.55727(6) 0.24915(5) 0.63625(3) 0.05559(14) Uani 1 1 d . A .
O1 O 0.4622(3) 0.3416(2) 1.09010(13) 0.0586(6) Uani 1 1 d . A .
O2 O 0.3383(3) 0.5188(2) 1.08296(14) 0.0616(6) Uani 1 1 d . . .
O3 O 0.3925(3) 0.3012(2) 0.92439(14) 0.0608(6) Uani 1 1 d . A .
O4 O 0.2648(3) 0.4769(2) 0.91581(14) 0.0577(6) Uani 1 1 d . . .
C1 C 0.3676(3) 0.4171(3) 1.11154(17) 0.0418(7) Uani 1 1 d . . .
C2 C 0.2815(4) 0.3869(3) 1.17809(18) 0.0457(7) Uani 1 1 d . A .
H2A H 0.3028 0.4625 1.2176 0.055 Uiso 1 1 calc R . .
H2B H 0.1664 0.3753 1.1574 0.055 Uiso 1 1 calc R . .
C3 C 0.3225(4) 0.2704(3) 1.21895(19) 0.0513(8) Uani 1 1 d . . .
H3A H 0.4374 0.2798 1.2398 0.062 Uiso 1 1 calc R A .
H3B H 0.2970 0.1930 1.1809 0.062 Uiso 1 1 calc R . .
C4 C 0.2296(3) 0.2543(3) 1.28643(19) 0.0517(8) Uani 1 1 d . A .
H4A H 0.2710 0.1864 1.3157 0.062 Uiso 1 1 calc R . .
H4B H 0.2486 0.3344 1.3222 0.062 Uiso 1 1 calc R . .
C5 C 0.0517(3) 0.2207(3) 1.25854(18) 0.0431(7) Uani 1 1 d . . .
C6 C -0.0641(4) 0.3065(3) 1.23571(18) 0.0501(8) Uani 1 1 d . A .
H6 H -0.0417 0.4008 1.2374 0.060 Uiso 1 1 calc R . .
C7 C -0.2165(4) 0.2335(4) 1.2107(2) 0.0642(10) Uani 1 1 d . . .
H7 H -0.3183 0.2677 1.1919 0.077 Uiso 1 1 calc R A .
C8 C -0.1960(4) 0.1018(4) 1.2179(2) 0.0711(11) Uani 1 1 d . A .
H8 H -0.2814 0.0286 1.2050 0.085 Uiso 1 1 calc R . .
C9 C -0.0325(4) 0.0942(3) 1.2463(2) 0.0557(8) Uani 1 1 d . A .
H9 H 0.0155 0.0145 1.2570 0.067 Uiso 1 1 calc R . .
C10 C -0.0164(5) 0.2752(5) 1.4383(2) 0.0749(11) Uani 1 1 d . . .
H10 H 0.0972 0.3101 1.4561 0.090 Uiso 1 1 calc R A .
C11 C -0.0784(5) 0.1451(5) 1.4318(2) 0.0773(12) Uani 1 1 d . A .
H11 H -0.0167 0.0726 1.4445 0.093 Uiso 1 1 calc R . .
C12 C -0.2463(5) 0.1369(5) 1.4049(2) 0.0816(12) Uani 1 1 d . . .
H12 H -0.3219 0.0573 1.3949 0.098 Uiso 1 1 calc R A .
C13 C -0.2862(5) 0.2611(5) 1.3945(2) 0.0764(12) Uani 1 1 d . A .
H13 H -0.3948 0.2839 1.3759 0.092 Uiso 1 1 calc R . .
C14 C -0.1448(5) 0.3482(4) 1.4154(2) 0.0744(11) Uani 1 1 d . A .
H14 H -0.1367 0.4424 1.4144 0.089 Uiso 1 1 calc R . .
C15 C 0.2794(3) 0.3609(3) 0.89524(18) 0.0435(7) Uani 1 1 d . . .
C16 C 0.1537(4) 0.2873(4) 0.8300(2) 0.0590(9) Uani 1 1 d . A .
H16A H 0.0660 0.3395 0.8176 0.071 Uiso 1 1 calc R . .
H16B H 0.1102 0.2084 0.8476 0.071 Uiso 1 1 calc R . .
C17 C 0.2219(4) 0.2523(3) 0.7559(2) 0.0573(9) Uani 1 1 d . . .
H17A H 0.3104 0.2009 0.7689 0.069 Uiso 1 1 calc R A .
H17B H 0.1388 0.1988 0.7173 0.069 Uiso 1 1 calc R . .
C18 C 0.2818(4) 0.3681(3) 0.7196(2) 0.0576(9) Uani 1 1 d . A .
H18A H 0.1924 0.4184 0.7060 0.069 Uiso 1 1 calc R . .
H18B H 0.3627 0.4224 0.7589 0.069 Uiso 1 1 calc R . .
C19 C 0.3530(4) 0.3376(3) 0.64749(19) 0.0524(8) Uani 1 1 d . . .
C20 C 0.4657(4) 0.4189(4) 0.6185(2) 0.0638(9) Uani 1 1 d . A .
H20 H 0.5157 0.5046 0.6446 0.077 Uiso 1 1 calc R . .
C21 C 0.4990(6) 0.3582(5) 0.5472(2) 0.0821(13) Uani 1 1 d . . .
H21 H 0.5716 0.3943 0.5146 0.098 Uiso 1 1 calc R A .
C22 C 0.4056(6) 0.2378(5) 0.5318(2) 0.0875(14) Uani 1 1 d . A .
H22 H 0.4026 0.1733 0.4860 0.105 Uiso 1 1 calc R . .
C23 C 0.3156(5) 0.2236(4) 0.5927(2) 0.0688(10) Uani 1 1 d . A .
H23 H 0.2407 0.1478 0.5964 0.083 Uiso 1 1 calc R . .
C24 C 0.6872(6) 0.2365(5) 0.7450(3) 0.0855(14) Uani 1 1 d . . .
H24 H 0.6658 0.2761 0.7954 0.103 Uiso 1 1 calc R A .
C25 C 0.6245(6) 0.1120(5) 0.7071(3) 0.0947(15) Uani 1 1 d . A .
H25 H 0.5519 0.0489 0.7263 0.114 Uiso 1 1 calc R . .
C26 C 0.6861(7) 0.0942(5) 0.6375(3) 0.1044(18) Uani 1 1 d . . .
H26 H 0.6638 0.0160 0.5989 0.125 Uiso 1 1 calc R A .
C27 C 0.7849(6) 0.2073(6) 0.6322(3) 0.0967(15) Uani 1 1 d . A .
H27 H 0.8450 0.2221 0.5898 0.116 Uiso 1 1 calc R . .
C28 C 0.7842(5) 0.2937(5) 0.6985(3) 0.0893(14) Uani 1 1 d . A .
H28 H 0.8433 0.3810 0.7107 0.107 Uiso 1 1 calc R . .

loop_
_atom_site_aniso_label
_atom_site_aniso_U_11
_atom_site_aniso_U_22
_atom_site_aniso_U_33
_atom_site_aniso_U_23
_atom_site_aniso_U_13
_atom_site_aniso_U_12
N1 0.038(2) 0.031(2) 0.008(5) -0.001(3) 0.003(3) 0.0178(17)
C29 0.028(2) 0.041(2) 0.075(6) -0.003(4) 0.009(4) 0.0105(19)
C30 0.036(3) 0.027(2) 0.084(6) -0.009(4) 0.007(4) 0.0057(19)
C31 0.032(3) 0.031(2) 0.007(5) -0.005(3) -0.001(3) 0.0131(19)
C32 0.034(2) 0.036(2) 0.093(3) 0.0049(19) 0.0121(19) 0.0132(17)
C33 0.040(2) 0.029(2) 0.105(3) 0.0080(19) 0.012(2) 0.0143(17)
Fe1 0.0378(2) 0.0592(3) 0.0528(3) 0.0237(2) 0.0153(2) 0.0107(2)
N1' 0.038(2) 0.031(2) 0.008(5) -0.001(3) 0.003(3) 0.0178(17)
C29' 0.028(2) 0.041(2) 0.075(6) -0.003(4) 0.009(4) 0.0105(19)
C30' 0.036(3) 0.027(2) 0.084(6) -0.009(4) 0.007(4) 0.0057(19)
C31' 0.032(3) 0.031(2) 0.007(5) -0.005(3) -0.001(3) 0.0131(19)
C32' 0.034(2) 0.036(2) 0.093(3) 0.0049(19) 0.0121(19) 0.0132(17)
C33' 0.040(2) 0.029(2) 0.105(3) 0.0080(19) 0.012(2) 0.0143(17)
Zn1 0.03717(18) 0.03388(18) 0.0446(2) 0.01231(14) 0.01577(14) 0.02072(13)
Fe2 0.0578(3) 0.0572(3) 0.0501(3) 0.0017(2) 0.0002(2) 0.0215(2)
O1 0.0609(14) 0.0693(15) 0.0625(15) 0.0249(12) 0.0359(12) 0.0300(12)
O2 0.0773(16) 0.0608(14) 0.0663(15) 0.0331(13) 0.0408(13) 0.0294(12)
O3 0.0524(13) 0.0546(14) 0.0708(16) 0.0039(12) -0.0050(12) 0.0175(11)
O4 0.0554(14) 0.0490(13) 0.0658(15) -0.0003(11) 0.0019(11) 0.0160(11)
C1 0.0357(15) 0.0516(18) 0.0398(16) 0.0096(14) 0.0100(13) 0.0029(13)
C2 0.0461(17) 0.0494(18) 0.0493(18) 0.0143(15) 0.0218(14) 0.0111(14)
C3 0.0371(16) 0.065(2) 0.059(2) 0.0232(17) 0.0162(15) 0.0148(15)
C4 0.0401(17) 0.070(2) 0.0532(19) 0.0298(17) 0.0137(14) 0.0129(15)
C5 0.0384(16) 0.0520(18) 0.0467(17) 0.0201(14) 0.0169(13) 0.0123(13)
C6 0.0470(18) 0.059(2) 0.0543(19) 0.0248(16) 0.0208(15) 0.0165(15)
C7 0.0420(19) 0.105(3) 0.054(2) 0.029(2) 0.0125(16) 0.0233(19)
C8 0.055(2) 0.084(3) 0.069(3) 0.005(2) 0.0111(19) -0.011(2)
C9 0.058(2) 0.0487(19) 0.064(2) 0.0132(17) 0.0163(17) 0.0109(16)
C10 0.062(2) 0.111(4) 0.053(2) 0.020(2) 0.0126(19) 0.003(2)
C11 0.083(3) 0.102(3) 0.065(3) 0.045(2) 0.026(2) 0.039(3)
C12 0.076(3) 0.101(3) 0.079(3) 0.035(3) 0.037(2) -0.001(2)
C13 0.063(3) 0.115(4) 0.065(3) 0.022(2) 0.028(2) 0.033(3)
C14 0.097(3) 0.077(3) 0.059(2) 0.015(2) 0.026(2) 0.027(2)
C15 0.0370(16) 0.0493(18) 0.0459(18) 0.0083(14) 0.0118(13) 0.0034(14)
C16 0.0441(18) 0.066(2) 0.063(2) 0.0055(18) 0.0064(16) -0.0031(16)
C17 0.061(2) 0.051(2) 0.054(2) -0.0008(16) 0.0026(17) -0.0042(16)
C18 0.057(2) 0.053(2) 0.064(2) 0.0079(17) 0.0104(17) 0.0163(16)
C19 0.0484(19) 0.056(2) 0.051(2) 0.0058(16) -0.0024(15) 0.0167(16)
C20 0.071(2) 0.063(2) 0.063(2) 0.0149(19) 0.0151(19) 0.0226(19)
C21 0.097(3) 0.103(3) 0.061(3) 0.032(3) 0.023(2) 0.045(3)
C22 0.093(3) 0.120(4) 0.044(2) -0.011(2) -0.011(2) 0.048(3)
C23 0.063(2) 0.077(3) 0.057(2) -0.006(2) -0.0109(19) 0.013(2)
C24 0.090(3) 0.107(4) 0.060(3) 0.008(3) -0.009(2) 0.051(3)
C25 0.096(3) 0.091(4) 0.108(4) 0.049(3) 0.011(3) 0.043(3)
C26 0.120(4) 0.071(3) 0.114(4) -0.006(3) -0.016(3) 0.058(3)
C27 0.080(3) 0.126(4) 0.095(4) 0.014(3) 0.022(3) 0.058(3)
C28 0.059(3) 0.103(4) 0.099(4) 0.002(3) -0.006(2) 0.021(2)

loop_
_atom_type_symbol
_atom_type_description
_atom_type_scat_dispersion_real
_atom_type_scat_dispersion_imag
_atom_type_scat_source
C C 0.0033 0.0016 'International Tables Vol C Tables 4.2.6.8 and 6.1.1.4'
H H 0.0000 0.0000 'International Tables Vol C Tables 4.2.6.8 and 6.1.1.4'
N N 0.0061 0.0033 'International Tables Vol C Tables 4.2.6.8 and 6.1.1.4'
O O 0.0106 0.0060 'International Tables Vol C Tables 4.2.6.8 and 6.1.1.4'
Fe Fe 0.3463 0.8444 'International Tables Vol C Tables 4.2.6.8 and 6.1.1.4'
Zn Zn 0.2839 1.4301 'International Tables Vol C Tables 4.2.6.8 and 6.1.1.4'

loop_
_geom_angle_atom_site_label_1
_geom_angle_atom_site_label_2
_geom_angle_atom_site_label_3
_geom_angle
_geom_angle_site_symmetry_1
_geom_angle_site_symmetry_3
C29 N1 C33 116.3 . .
C29 N1 Zn1 124.4(7) . .
C33 N1 Zn1 119.1(6) . .
N1 C29 C30 124.0 . .
N1 C29 H29 118.0 . .
C30 C29 H29 118.0 . .
C31 C30 C29 120.1 . .
C31 C30 H30 119.9 . .
C29 C30 H30 119.9 . .
C32 C31 C30 115.9 . .
C32 C31 C31 115.4(15) . 2_757
C30 C31 C31 127.0(16) . 2_757
C31 C32 C33 120.2 . .
C31 C32 H32 119.9 . .
C33 C32 H32 119.9 . .
N1 C33 C32 123.5 . .
N1 C33 H33 118.2 . .
C32 C33 H33 118.2 . .
C10 Fe1 C11 40.10(16) . .
C10 Fe1 C6 119.94(16) . .
C11 Fe1 C6 154.13(16) . .
C10 Fe1 C12 67.49(17) . .
C11 Fe1 C12 40.52(16) . .
C6 Fe1 C12 163.55(16) . .
C10 Fe1 C5 106.89(14) . .
C11 Fe1 C5 119.27(14) . .
C6 Fe1 C5 40.86(11) . .
C12 Fe1 C5 154.82(16) . .
C10 Fe1 C13 67.60(16) . .
C11 Fe1 C13 67.73(16) . .
C6 Fe1 C13 126.48(16) . .
C12 Fe1 C13 39.87(16) . .
C5 Fe1 C13 162.92(17) . .
C10 Fe1 C8 162.88(18) . .
C11 Fe1 C8 126.62(19) . .
C6 Fe1 C8 67.92(15) . .
C12 Fe1 C8 109.44(18) . .
C5 Fe1 C8 68.28(14) . .
C13 Fe1 C8 121.69(17) . .
C10 Fe1 C9 125.81(16) . .
C11 Fe1 C9 108.23(15) . .
C6 Fe1 C9 67.87(13) . .
C12 Fe1 C9 121.36(17) . .
C5 Fe1 C9 40.59(12) . .
C13 Fe1 C9 155.66(17) . .
C8 Fe1 C9 40.07(14) . .
C10 Fe1 C14 40.48(16) . .
C11 Fe1 C14 67.83(17) . .
C6 Fe1 C14 107.88(15) . .
C12 Fe1 C14 67.37(18) . .
C5 Fe1 C14 125.31(16) . .
C13 Fe1 C14 40.14(16) . .
C8 Fe1 C14 155.60(17) . .
C9 Fe1 C14 162.77(17) . .
C10 Fe1 C7 154.79(18) . .
C11 Fe1 C7 164.02(19) . .
C6 Fe1 C7 40.40(13) . .
C12 Fe1 C7 127.10(16) . .
C5 Fe1 C7 68.54(12) . .
C13 Fe1 C7 109.10(15) . .
C8 Fe1 C7 40.49(15) . .
C9 Fe1 C7 67.78(14) . .
C14 Fe1 C7 120.62(16) . .
C29' N1' C33' 116.3 . .
C29' N1' Zn1 121.2(8) . .
C33' N1' Zn1 122.2(8) . .
N1' C29' C30' 124.0 . .
N1' C29' H29' 118.0 . .
C30' C29' H29' 118.0 . .
C31' C30' C29' 120.1 . .
C31' C30' H30' 119.9 . .
C29' C30' H30' 119.9 . .
C32' C31' C30' 115.9 . .
C32' C31' C31' 123.4(19) . 2_757
C30' C31' C31' 118.1(18) . 2_757
C31' C32' C33' 120.2 . .
C31' C32' H32' 119.9 . .
C33' C32' H32' 119.9 . .
N1' C33' C32' 123.5 . .
N1' C33' H33' 118.2 . .
C32' C33' H33' 118.2 . .
O3 Zn1 O4 160.39(8) . 2_667
O3 Zn1 O2 88.46(10) . 2_667
O4 Zn1 O2 88.26(10) 2_667 2_667
O3 Zn1 O1 87.15(10) . .
O4 Zn1 O1 89.42(10) 2_667 .
O2 Zn1 O1 160.19(8) 2_667 .
O3 Zn1 N1' 105.3(4) . .
O4 Zn1 N1' 94.3(3) 2_667 .
O2 Zn1 N1' 100.7(4) 2_667 .
O1 Zn1 N1' 99.1(4) . .
O3 Zn1 N1 96.5(3) . .
O4 Zn1 N1 103.0(3) 2_667 .
O2 Zn1 N1 94.5(3) 2_667 .
O1 Zn1 N1 105.2(3) . .
N1' Zn1 N1 10.7(4) . .
O3 Zn1 Zn1 82.82(6) . 2_667
O4 Zn1 Zn1 77.69(6) 2_667 2_667
O2 Zn1 Zn1 74.20(6) 2_667 2_667
O1 Zn1 Zn1 86.09(6) . 2_667
N1' Zn1 Zn1 170.5(4) . 2_667
N1 Zn1 Zn1 168.6(3) . 2_667
C22 Fe2 C28 148.1(2) . .
C22 Fe2 C27 116.5(2) . .
C28 Fe2 C27 40.07(18) . .
C22 Fe2 C20 67.44(18) . .
C28 Fe2 C20 107.39(19) . .
C27 Fe2 C20 127.6(2) . .
C22 Fe2 C21 40.23(18) . .
C28 Fe2 C21 114.8(2) . .
C27 Fe2 C21 105.8(2) . .
C20 Fe2 C21 40.74(15) . .
C22 Fe2 C26 109.8(2) . .
C28 Fe2 C26 67.3(2) . .
C27 Fe2 C26 40.3(2) . .
C20 Fe2 C26 166.2(2) . .
C21 Fe2 C26 128.5(2) . .
C22 Fe2 C24 171.0(2) . .
C28 Fe2 C24 39.89(18) . .
C27 Fe2 C24 67.44(19) . .
C20 Fe2 C24 117.39(18) . .
C21 Fe2 C24 148.3(2) . .
C26 Fe2 C24 67.38(19) . .
C22 Fe2 C23 40.91(17) . .
C28 Fe2 C23 168.51(19) . .
C27 Fe2 C23 151.2(2) . .
C20 Fe2 C23 67.35(16) . .
C21 Fe2 C23 68.47(18) . .
C26 Fe2 C23 120.1(2) . .
C24 Fe2 C23 132.2(2) . .
C22 Fe2 C25 132.2(2) . .
C28 Fe2 C25 67.5(2) . .
C27 Fe2 C25 67.8(2) . .
C20 Fe2 C25 151.2(2) . .
C21 Fe2 C25 167.9(2) . .
C26 Fe2 C25 40.2(2) . .
C24 Fe2 C25 40.28(19) . .
C23 Fe2 C25 111.8(2) . .
C22 Fe2 C19 68.44(15) . .
C28 Fe2 C19 129.12(17) . .
C27 Fe2 C19 166.0(2) . .
C20 Fe2 C19 40.24(13) . .
C21 Fe2 C19 68.89(15) . .
C26 Fe2 C19 152.8(2) . .
C24 Fe2 C19 109.84(16) . .
C23 Fe2 C19 40.39(13) . .
C25 Fe2 C19 119.74(18) . .
C1 O1 Zn1 119.27(19) . .
C1 O2 Zn1 135.2(2) . 2_667
C15 O3 Zn1 123.7(2) . .
C15 O4 Zn1 130.6(2) . 2_667
O2 C1 O1 125.1(3) . .
O2 C1 C2 115.7(3) . .
O1 C1 C2 119.2(3) . .
C3 C2 C1 117.8(3) . .
C3 C2 H2A 107.8 . .
C1 C2 H2A 107.8 . .
C3 C2 H2B 107.8 . .
C1 C2 H2B 107.8 . .
H2A C2 H2B 107.2 . .
C2 C3 C4 112.0(2) . .
C2 C3 H3A 109.2 . .
C4 C3 H3A 109.2 . .
C2 C3 H3B 109.2 . .
C4 C3 H3B 109.2 . .
H3A C3 H3B 107.9 . .
C5 C4 C3 113.1(3) . .
C5 C4 H4A 109.0 . .
C3 C4 H4A 109.0 . .
C5 C4 H4B 109.0 . .
C3 C4 H4B 109.0 . .
H4A C4 H4B 107.8 . .
C9 C5 C6 106.7(3) . .
C9 C5 C4 125.7(3) . .
C6 C5 C4 127.5(3) . .
C9 C5 Fe1 69.86(18) . .
C6 C5 Fe1 69.41(16) . .
C4 C5 Fe1 127.8(2) . .
C7 C6 C5 108.7(3) . .
C7 C6 Fe1 70.26(18) . .
C5 C6 Fe1 69.73(16) . .
C7 C6 H6 125.7 . .
C5 C6 H6 125.7 . .
Fe1 C6 H6 125.7 . .
C6 C7 C8 107.5(3) . .
C6 C7 Fe1 69.34(18) . .
C8 C7 Fe1 69.6(2) . .
C6 C7 H7 126.2 . .
C8 C7 H7 126.2 . .
Fe1 C7 H7 126.2 . .
C9 C8 C7 108.2(3) . .
C9 C8 Fe1 70.0(2) . .
C7 C8 Fe1 69.9(2) . .
C9 C8 H8 125.9 . .
C7 C8 H8 125.9 . .
Fe1 C8 H8 125.9 . .
C8 C9 C5 108.9(3) . .
C8 C9 Fe1 70.0(2) . .
C5 C9 Fe1 69.55(18) . .
C8 C9 H9 125.5 . .
C5 C9 H9 125.5 . .
Fe1 C9 H9 125.5 . .
C11 C10 C14 108.5(4) . .
C11 C10 Fe1 70.0(2) . .
C14 C10 Fe1 70.3(2) . .
C11 C10 H10 125.8 . .
C14 C10 H10 125.8 . .
Fe1 C10 H10 125.8 . .
C10 C11 C12 107.5(4) . .
C10 C11 Fe1 69.9(2) . .
C12 C11 Fe1 69.9(2) . .
C10 C11 H11 126.2 . .
C12 C11 H11 126.2 . .
Fe1 C11 H11 126.2 . .
C13 C12 C11 108.3(4) . .
C13 C12 Fe1 70.2(2) . .
C11 C12 Fe1 69.5(2) . .
C13 C12 H12 125.8 . .
C11 C12 H12 125.8 . .
Fe1 C12 H12 125.8 . .
C12 C13 C14 108.4(4) . .
C12 C13 Fe1 69.9(2) . .
C14 C13 Fe1 70.1(2) . .
C12 C13 H13 125.8 . .
C14 C13 H13 125.8 . .
Fe1 C13 H13 125.8 . .
C13 C14 C10 107.3(4) . .
C13 C14 Fe1 69.7(2) . .
C10 C14 Fe1 69.3(2) . .
C13 C14 H14 126.3 . .
C10 C14 H14 126.3 . .
Fe1 C14 H14 126.3 . .
O4 C15 O3 125.0(3) . .
O4 C15 C16 117.9(3) . .
O3 C15 C16 117.2(3) . .
C15 C16 C17 112.0(3) . .
C15 C16 H16A 109.2 . .
C17 C16 H16A 109.2 . .
C15 C16 H16B 109.2 . .
C17 C16 H16B 109.2 . .
H16A C16 H16B 107.9 . .
C18 C17 C16 113.9(3) . .
C18 C17 H17A 108.8 . .
C16 C17 H17A 108.8 . .
C18 C17 H17B 108.8 . .
C16 C17 H17B 108.8 . .
H17A C17 H17B 107.7 . .
C19 C18 C17 115.4(3) . .
C19 C18 H18A 108.4 . .
C17 C18 H18A 108.4 . .
C19 C18 H18B 108.4 . .
C17 C18 H18B 108.4 . .
H18A C18 H18B 107.5 . .
C20 C19 C23 106.0(3) . .
C20 C19 C18 126.9(3) . .
C23 C19 C18 127.1(3) . .
C20 C19 Fe2 68.56(19) . .
C23 C19 Fe2 68.80(19) . .
C18 C19 Fe2 129.1(2) . .
C19 C20 C21 110.3(4) . .
C19 C20 Fe2 71.20(19) . .
C21 C20 Fe2 69.7(2) . .
C19 C20 H20 124.8 . .
C21 C20 H20 124.8 . .
Fe2 C20 H20 124.8 . .
C22 C21 C20 106.4(4) . .
C22 C21 Fe2 69.3(2) . .
C20 C21 Fe2 69.6(2) . .
C22 C21 H21 126.8 . .
C20 C21 H21 126.8 . .
Fe2 C21 H21 126.8 . .
C21 C22 C23 109.1(4) . .
C21 C22 Fe2 70.4(2) . .
C23 C22 Fe2 70.3(2) . .
C21 C22 H22 125.4 . .
C23 C22 H22 125.4 . .
Fe2 C22 H22 125.4 . .
C19 C23 C22 108.2(4) . .
C19 C23 Fe2 70.82(19) . .
C22 C23 Fe2 68.8(2) . .
C19 C23 H23 125.9 . .
C22 C23 H23 125.9 . .
Fe2 C23 H23 125.9 . .
C28 C24 C25 108.0(4) . .
C28 C24 Fe2 69.5(2) . .
C25 C24 Fe2 70.0(2) . .
C28 C24 H24 126.0 . .
C25 C24 H24 126.0 . .
Fe2 C24 H24 126.0 . .
C26 C25 C24 107.3(5) . .
C26 C25 Fe2 69.7(2) . .
C24 C25 Fe2 69.8(2) . .
C26 C25 H25 126.3 . .
C24 C25 H25 126.3 . .
Fe2 C25 H25 126.3 . .
C25 C26 C27 108.3(5) . .
C25 C26 Fe2 70.1(2) . .
C27 C26 Fe2 69.6(2) . .
C25 C26 H26 125.9 . .
C27 C26 H26 125.9 . .
Fe2 C26 H26 125.9 . .
C28 C27 C26 107.4(5) . .
C28 C27 Fe2 69.7(2) . .
C26 C27 Fe2 70.0(3) . .
C28 C27 H27 126.3 . .
C26 C27 H27 126.3 . .
Fe2 C27 H27 126.3 . .
C24 C28 C27 109.0(5) . .
C24 C28 Fe2 70.7(2) . .
C27 C28 Fe2 70.2(3) . .
C24 C28 H28 125.5 . .
C27 C28 H28 125.5 . .
Fe2 C28 H28 125.5 . .

loop_
_geom_bond_atom_site_label_1
_geom_bond_atom_site_label_2
_geom_bond_distance
_geom_bond_site_symmetry_2
N1 C29 1.300(8) .
N1 C33 1.321(8) .
N1 Zn1 2.056(12) .
C29 C30 1.384(8) .
C29 H29 0.9300 .
C30 C31 1.369(8) .
C30 H30 0.9300 .
C31 C32 1.367(9) .
C31 C31 1.51(3) 2_757
C32 C33 1.382(8) .
C32 H32 0.9300 .
C33 H33 0.9300 .
Fe1 C10 2.031(4) .
Fe1 C11 2.032(4) .
Fe1 C6 2.034(3) .
Fe1 C12 2.037(4) .
Fe1 C5 2.038(3) .
Fe1 C13 2.040(4) .
Fe1 C8 2.042(4) .
Fe1 C9 2.042(3) .
Fe1 C14 2.045(4) .
Fe1 C7 2.046(3) .
N1' C29' 1.302(10) .
N1' C33' 1.324(10) .
N1' Zn1 2.043(15) .
C29' C30' 1.386(10) .
C29' H29' 0.9300 .
C30' C31' 1.371(10) .
C30' H30' 0.9300 .
C31' C32' 1.369(11) .
C31' C31' 1.54(4) 2_757
C32' C33' 1.384(10) .
C32' H32' 0.9300 .
C33' H33' 0.9300 .
Zn1 O3 2.034(2) .
Zn1 O4 2.034(2) 2_667
Zn1 O2 2.038(2) 2_667
Zn1 O1 2.043(2) .
Zn1 Zn1 2.9048(6) 2_667
Fe2 C22 2.017(4) .
Fe2 C28 2.020(4) .
Fe2 C27 2.027(4) .
Fe2 C20 2.029(3) .
Fe2 C21 2.031(4) .
Fe2 C26 2.033(4) .
Fe2 C24 2.036(4) .
Fe2 C23 2.037(4) .
Fe2 C25 2.039(4) .
Fe2 C19 2.064(3) .
O1 C1 1.248(3) .
O2 C1 1.245(3) .
O2 Zn1 2.038(2) 2_667
O3 C15 1.254(3) .
O4 C15 1.248(4) .
O4 Zn1 2.034(2) 2_667
C1 C2 1.511(4) .
C2 C3 1.506(4) .
C2 H2A 0.9700 .
C2 H2B 0.9700 .
C3 C4 1.533(4) .
C3 H3A 0.9700 .
C3 H3B 0.9700 .
C4 C5 1.496(4) .
C4 H4A 0.9700 .
C4 H4B 0.9700 .
C5 C9 1.415(4) .
C5 C6 1.422(4) .
C6 C7 1.409(5) .
C6 H6 0.9800 .
C7 C8 1.415(5) .
C7 H7 0.9800 .
C8 C9 1.399(5) .
C8 H8 0.9800 .
C9 H9 0.9800 .
C10 C11 1.393(6) .
C10 C14 1.410(5) .
C10 H10 0.9800 .
C11 C12 1.409(5) .
C11 H11 0.9800 .
C12 C13 1.390(6) .
C12 H12 0.9800 .
C13 C14 1.402(6) .
C13 H13 0.9800 .
C14 H14 0.9800 .
C15 C16 1.501(4) .
C16 C17 1.520(5) .
C16 H16A 0.9700 .
C16 H16B 0.9700 .
C17 C18 1.505(4) .
C17 H17A 0.9700 .
C17 H17B 0.9700 .
C18 C19 1.497(5) .
C18 H18A 0.9700 .
C18 H18B 0.9700 .
C19 C20 1.408(5) .
C19 C23 1.416(5) .
C20 C21 1.414(5) .
C20 H20 0.9800 .
C21 C22 1.392(6) .
C21 H21 0.9800 .
C22 C23 1.417(6) .
C22 H22 0.9800 .
C23 H23 0.9800 .
C24 C28 1.384(6) .
C24 C25 1.403(6) .
C24 H24 0.9800 .
C25 C26 1.398(7) .
C25 H25 0.9800 .
C26 C27 1.400(7) .
C26 H26 0.9800 .
C27 C28 1.387(6) .
C27 H27 0.9800 .
C28 H28 0.9800 .

loop_
_geom_torsion_atom_site_label_1
_geom_torsion_atom_site_label_2
_geom_torsion_atom_site_label_3
_geom_torsion_atom_site_label_4
_geom_torsion
_geom_torsion_site_symmetry_1
_geom_torsion_site_symmetry_4
C33 N1 C29 C30 1.0 . .
Zn1 N1 C29 C30 -173.7(5) . .
N1 C29 C30 C31 -0.9 . .
C29 C30 C31 C32 0.3 . .
C29 C30 C31 C31 164.5(12) . 2_757
C30 C31 C32 C33 0.2 . .
C31 C31 C32 C33 -165.9(13) 2_757 .
C29 N1 C33 C32 -0.5 . .
Zn1 N1 C33 C32 174.5(5) . .
C31 C32 C33 N1 -0.1 . .
C33' N1' C29' C30' 1.0 . .
Zn1 N1' C29' C30' 174.5(6) . .
N1' C29' C30' C31' -0.9 . .
C29' C30' C31' C32' 0.3 . .
C29' C30' C31' C31' -162.0(14) . 2_757
C30' C31' C32' C33' 0.2 . .
C31' C31' C32' C33' 161.4(14) 2_757 .
C29' N1' C33' C32' -0.5 . .
Zn1 N1' C33' C32' -173.9(5) . .
C31' C32' C33' N1' -0.1 . .
C29' N1' Zn1 O3 -41.0(6) . .
C33' N1' Zn1 O3 132.1(5) . .
C29' N1' Zn1 O4 138.7(6) . 2_667
C33' N1' Zn1 O4 -48.2(5) . 2_667
C29' N1' Zn1 O2 -132.3(6) . 2_667
C33' N1' Zn1 O2 40.8(5) . 2_667
C29' N1' Zn1 O1 48.6(6) . .
C33' N1' Zn1 O1 -138.4(5) . .
C29' N1' Zn1 N1 -77(4) . .
C33' N1' Zn1 N1 96(4) . .
C29' N1' Zn1 Zn1 171.3(14) . 2_667
C33' N1' Zn1 Zn1 -15.6(19) . 2_667
C29 N1 Zn1 O3 -33.1(5) . .
C33 N1 Zn1 O3 152.3(4) . .
C29 N1 Zn1 O4 148.7(5) . 2_667
C33 N1 Zn1 O4 -25.8(4) . 2_667
C29 N1 Zn1 O2 -122.1(5) . 2_667
C33 N1 Zn1 O2 63.4(4) . 2_667
C29 N1 Zn1 O1 55.7(5) . .
C33 N1 Zn1 O1 -118.8(4) . .
C29 N1 Zn1 N1' 112(4) . .
C33 N1 Zn1 N1' -62(4) . .
C29 N1 Zn1 Zn1 -119.0(15) . 2_667
C33 N1 Zn1 Zn1 66.4(14) . 2_667
O3 Zn1 O1 C1 -85.8(2) . .
O4 Zn1 O1 C1 74.9(2) 2_667 .
O2 Zn1 O1 C1 -8.4(5) 2_667 .
N1' Zn1 O1 C1 169.2(4) . .
N1 Zn1 O1 C1 178.2(4) . .
Zn1 Zn1 O1 C1 -2.8(2) 2_667 .
O4 Zn1 O3 C15 11.0(5) 2_667 .
O2 Zn1 O3 C15 -69.4(3) 2_667 .
O1 Zn1 O3 C15 91.3(3) . .
N1' Zn1 O3 C15 -170.1(5) . .
N1 Zn1 O3 C15 -163.7(4) . .
Zn1 Zn1 O3 C15 4.8(2) 2_667 .
Zn1 O2 C1 O1 0.8(5) 2_667 .
Zn1 O2 C1 C2 179.8(2) 2_667 .
Zn1 O1 C1 O2 2.3(4) . .
Zn1 O1 C1 C2 -176.7(2) . .
O2 C1 C2 C3 -175.4(3) . .
O1 C1 C2 C3 3.7(4) . .
C1 C2 C3 C4 178.4(3) . .
C2 C3 C4 C5 66.9(4) . .
C3 C4 C5 C9 97.1(4) . .
C3 C4 C5 C6 -79.7(4) . .
C3 C4 C5 Fe1 -171.7(2) . .
C10 Fe1 C5 C9 125.8(2) . .
C11 Fe1 C5 C9 84.1(2) . .
C6 Fe1 C5 C9 -117.7(3) . .
C12 Fe1 C5 C9 53.0(4) . .
C13 Fe1 C5 C9 -165.7(5) . .
C8 Fe1 C5 C9 -36.8(2) . .
C14 Fe1 C5 C9 166.4(2) . .
C7 Fe1 C5 C9 -80.5(2) . .
C10 Fe1 C5 C6 -116.5(2) . .
C11 Fe1 C5 C6 -158.2(2) . .
C12 Fe1 C5 C6 170.6(4) . .
C13 Fe1 C5 C6 -48.1(6) . .
C8 Fe1 C5 C6 80.9(2) . .
C9 Fe1 C5 C6 117.7(3) . .
C14 Fe1 C5 C6 -75.9(2) . .
C7 Fe1 C5 C6 37.2(2) . .
C10 Fe1 C5 C4 5.7(3) . .
C11 Fe1 C5 C4 -36.1(3) . .
C6 Fe1 C5 C4 122.2(4) . .
C12 Fe1 C5 C4 -67.2(5) . .
C13 Fe1 C5 C4 74.1(6) . .
C8 Fe1 C5 C4 -156.9(3) . .
C9 Fe1 C5 C4 -120.2(3) . .
C14 Fe1 C5 C4 46.3(3) . .
C7 Fe1 C5 C4 159.4(3) . .
C9 C5 C6 C7 0.6(4) . .
C4 C5 C6 C7 177.8(3) . .
Fe1 C5 C6 C7 -59.7(2) . .
C9 C5 C6 Fe1 60.2(2) . .
C4 C5 C6 Fe1 -122.5(3) . .
C10 Fe1 C6 C7 -159.1(2) . .
C11 Fe1 C6 C7 167.5(3) . .
C12 Fe1 C6 C7 -46.1(7) . .
C5 Fe1 C6 C7 119.7(3) . .
C13 Fe1 C6 C7 -76.1(3) . .
C8 Fe1 C6 C7 37.8(2) . .
C9 Fe1 C6 C7 81.2(2) . .
C14 Fe1 C6 C7 -116.5(2) . .
C10 Fe1 C6 C5 81.2(2) . .
C11 Fe1 C6 C5 47.8(4) . .
C12 Fe1 C6 C5 -165.8(6) . .
C13 Fe1 C6 C5 164.2(2) . .
C8 Fe1 C6 C5 -81.9(2) . .
C9 Fe1 C6 C5 -38.47(19) . .
C14 Fe1 C6 C5 123.7(2) . .
C7 Fe1 C6 C5 -119.7(3) . .
C5 C6 C7 C8 0.0(4) . .
Fe1 C6 C7 C8 -59.4(2) . .
C5 C6 C7 Fe1 59.3(2) . .
C10 Fe1 C7 C6 46.5(4) . .
C11 Fe1 C7 C6 -160.0(5) . .
C12 Fe1 C7 C6 165.2(2) . .
C5 Fe1 C7 C6 -37.63(19) . .
C13 Fe1 C7 C6 124.3(2) . .
C8 Fe1 C7 C6 -118.9(3) . .
C9 Fe1 C7 C6 -81.5(2) . .
C14 Fe1 C7 C6 81.6(2) . .
C10 Fe1 C7 C8 165.4(3) . .
C11 Fe1 C7 C8 -41.1(6) . .
C6 Fe1 C7 C8 118.9(3) . .
C12 Fe1 C7 C8 -75.9(3) . .
C5 Fe1 C7 C8 81.3(2) . .
C13 Fe1 C7 C8 -116.8(2) . .
C9 Fe1 C7 C8 37.4(2) . .
C14 Fe1 C7 C8 -159.5(2) . .
C6 C7 C8 C9 -0.5(4) . .
Fe1 C7 C8 C9 -59.7(3) . .
C6 C7 C8 Fe1 59.2(2) . .
C10 Fe1 C8 C9 -39.5(6) . .
C11 Fe1 C8 C9 -73.9(3) . .
C6 Fe1 C8 C9 81.4(2) . .
C12 Fe1 C8 C9 -116.0(2) . .
C5 Fe1 C8 C9 37.22(19) . .
C13 Fe1 C8 C9 -158.3(2) . .
C14 Fe1 C8 C9 166.1(3) . .
C7 Fe1 C8 C9 119.2(3) . .
C10 Fe1 C8 C7 -158.6(5) . .
C11 Fe1 C8 C7 167.0(2) . .
C6 Fe1 C8 C7 -37.75(19) . .
C12 Fe1 C8 C7 124.9(2) . .
C5 Fe1 C8 C7 -82.0(2) . .
C13 Fe1 C8 C7 82.5(3) . .
C9 Fe1 C8 C7 -119.2(3) . .
C14 Fe1 C8 C7 47.0(5) . .
C7 C8 C9 C5 0.9(4) . .
Fe1 C8 C9 C5 -58.8(2) . .
C7 C8 C9 Fe1 59.7(3) . .
C6 C5 C9 C8 -0.9(4) . .
C4 C5 C9 C8 -178.2(3) . .
Fe1 C5 C9 C8 59.0(3) . .
C6 C5 C9 Fe1 -59.9(2) . .
C4 C5 C9 Fe1 122.8(3) . .
C10 Fe1 C9 C8 166.7(2) . .
C11 Fe1 C9 C8 125.7(3) . .
C6 Fe1 C9 C8 -81.6(2) . .
C12 Fe1 C9 C8 83.2(3) . .
C5 Fe1 C9 C8 -120.3(3) . .
C13 Fe1 C9 C8 49.6(4) . .
C14 Fe1 C9 C8 -160.5(5) . .
C7 Fe1 C9 C8 -37.8(2) . .
C10 Fe1 C9 C5 -73.1(2) . .
C11 Fe1 C9 C5 -114.0(2) . .
C6 Fe1 C9 C5 38.71(18) . .
C12 Fe1 C9 C5 -156.6(2) . .
C13 Fe1 C9 C5 169.9(3) . .
C8 Fe1 C9 C5 120.3(3) . .
C14 Fe1 C9 C5 -40.2(6) . .
C7 Fe1 C9 C5 82.5(2) . .
C6 Fe1 C10 C11 -158.1(2) . .
C12 Fe1 C10 C11 38.3(2) . .
C5 Fe1 C10 C11 -115.6(2) . .
C13 Fe1 C10 C11 81.5(3) . .
C8 Fe1 C10 C11 -44.8(6) . .
C9 Fe1 C10 C11 -75.1(3) . .
C14 Fe1 C10 C11 119.3(3) . .
C7 Fe1 C10 C11 169.0(3) . .
C11 Fe1 C10 C14 -119.3(3) . .
C6 Fe1 C10 C14 82.6(3) . .
C12 Fe1 C10 C14 -81.0(3) . .
C5 Fe1 C10 C14 125.1(2) . .
C13 Fe1 C10 C14 -37.7(2) . .
C8 Fe1 C10 C14 -164.1(5) . .
C9 Fe1 C10 C14 165.7(2) . .
C7 Fe1 C10 C14 49.7(4) . .
C14 C10 C11 C12 -0.2(4) . .
Fe1 C10 C11 C12 -60.1(3) . .
C14 C10 C11 Fe1 59.9(3) . .
C6 Fe1 C11 C10 47.7(5) . .
C12 Fe1 C11 C10 -118.3(4) . .
C5 Fe1 C11 C10 81.5(3) . .
C13 Fe1 C11 C10 -81.2(3) . .
C8 Fe1 C11 C10 165.0(2) . .
C9 Fe1 C11 C10 124.4(2) . .
C14 Fe1 C11 C10 -37.7(2) . .
C7 Fe1 C11 C10 -162.8(5) . .
C10 Fe1 C11 C12 118.3(4) . .
C6 Fe1 C11 C12 166.0(3) . .
C5 Fe1 C11 C12 -160.2(3) . .
C13 Fe1 C11 C12 37.1(3) . .
C8 Fe1 C11 C12 -76.6(3) . .
C9 Fe1 C11 C12 -117.3(3) . .
C14 Fe1 C11 C12 80.6(3) . .
C7 Fe1 C11 C12 -44.5(7) . .
C10 C11 C12 C13 0.4(5) . .
Fe1 C11 C12 C13 -59.7(3) . .
C10 C11 C12 Fe1 60.1(3) . .
C10 Fe1 C12 C13 81.5(3) . .
C11 Fe1 C12 C13 119.4(4) . .
C6 Fe1 C12 C13 -38.7(7) . .
C5 Fe1 C12 C13 163.4(3) . .
C8 Fe1 C12 C13 -116.5(3) . .
C9 Fe1 C12 C13 -159.2(3) . .
C14 Fe1 C12 C13 37.5(3) . .
C7 Fe1 C12 C13 -74.6(3) . .
C10 Fe1 C12 C11 -37.9(3) . .
C6 Fe1 C12 C11 -158.1(5) . .
C5 Fe1 C12 C11 44.0(5) . .
C13 Fe1 C12 C11 -119.4(4) . .
C8 Fe1 C12 C11 124.1(3) . .
C9 Fe1 C12 C11 81.4(3) . .
C14 Fe1 C12 C11 -81.9(3) . .
C7 Fe1 C12 C11 166.0(3) . .
C11 C12 C13 C14 -0.5(5) . .
Fe1 C12 C13 C14 -59.8(3) . .
C11 C12 C13 Fe1 59.3(3) . .
C10 Fe1 C13 C12 -81.2(3) . .
C11 Fe1 C13 C12 -37.7(3) . .
C6 Fe1 C13 C12 167.3(2) . .
C5 Fe1 C13 C12 -155.5(4) . .
C8 Fe1 C13 C12 82.6(3) . .
C9 Fe1 C13 C12 47.4(5) . .
C14 Fe1 C13 C12 -119.3(4) . .
C7 Fe1 C13 C12 125.5(3) . .
C10 Fe1 C13 C14 38.1(2) . .
C11 Fe1 C13 C14 81.6(3) . .
C6 Fe1 C13 C14 -73.5(3) . .
C12 Fe1 C13 C14 119.3(4) . .
C5 Fe1 C13 C14 -36.2(6) . .
C8 Fe1 C13 C14 -158.1(2) . .
C9 Fe1 C13 C14 166.7(3) . .
C7 Fe1 C13 C14 -115.2(3) . .
C12 C13 C14 C10 0.4(4) . .
Fe1 C13 C14 C10 -59.3(3) . .
C12 C13 C14 Fe1 59.7(3) . .
C11 C10 C14 C13 -0.1(4) . .
Fe1 C10 C14 C13 59.6(3) . .
C11 C10 C14 Fe1 -59.8(3) . .
C10 Fe1 C14 C13 -118.6(3) . .
C11 Fe1 C14 C13 -81.3(3) . .
C6 Fe1 C14 C13 125.9(2) . .
C12 Fe1 C14 C13 -37.3(2) . .
C5 Fe1 C14 C13 167.7(2) . .
C8 Fe1 C14 C13 50.1(5) . .
C9 Fe1 C14 C13 -161.3(4) . .
C7 Fe1 C14 C13 83.6(3) . .
C11 Fe1 C14 C10 37.3(2) . .
C6 Fe1 C14 C10 -115.5(2) . .
C12 Fe1 C14 C10 81.3(3) . .
C5 Fe1 C14 C10 -73.7(3) . .
C13 Fe1 C14 C10 118.6(3) . .
C8 Fe1 C14 C10 168.7(4) . .
C9 Fe1 C14 C10 -42.7(6) . .
C7 Fe1 C14 C10 -157.8(2) . .
Zn1 O4 C15 O3 3.2(5) 2_667 .
Zn1 O4 C15 C16 -175.9(2) 2_667 .
Zn1 O3 C15 O4 -6.3(4) . .
Zn1 O3 C15 C16 172.8(2) . .
O4 C15 C16 C17 112.5(3) . .
O3 C15 C16 C17 -66.7(4) . .
C15 C16 C17 C18 -63.3(4) . .
C16 C17 C18 C19 178.8(3) . .
C17 C18 C19 C20 -155.7(3) . .
C17 C18 C19 C23 27.4(5) . .
C17 C18 C19 Fe2 -64.4(4) . .
C22 Fe2 C19 C20 -80.1(3) . .
C28 Fe2 C19 C20 68.6(3) . .
C27 Fe2 C19 C20 33.1(8) . .
C21 Fe2 C19 C20 -36.8(2) . .
C26 Fe2 C19 C20 -171.8(4) . .
C24 Fe2 C19 C20 109.3(3) . .
C23 Fe2 C19 C20 -118.0(3) . .
C25 Fe2 C19 C20 152.6(3) . .
C22 Fe2 C19 C23 37.9(3) . .
C28 Fe2 C19 C23 -173.4(3) . .
C27 Fe2 C19 C23 151.1(7) . .
C20 Fe2 C19 C23 118.0(3) . .
C21 Fe2 C19 C23 81.2(3) . .
C26 Fe2 C19 C23 -53.8(5) . .
C24 Fe2 C19 C23 -132.7(3) . .
C25 Fe2 C19 C23 -89.4(3) . .
C22 Fe2 C19 C18 159.1(4) . .
C28 Fe2 C19 C18 -52.2(4) . .
C27 Fe2 C19 C18 -87.7(8) . .
C20 Fe2 C19 C18 -120.8(4) . .
C21 Fe2 C19 C18 -157.6(4) . .
C26 Fe2 C19 C18 67.4(5) . .
C24 Fe2 C19 C18 -11.5(4) . .
C23 Fe2 C19 C18 121.2(4) . .
C25 Fe2 C19 C18 31.8(4) . .
C23 C19 C20 C21 0.0(4) . .
C18 C19 C20 C21 -177.5(3) . .
Fe2 C19 C20 C21 58.9(3) . .
C23 C19 C20 Fe2 -58.9(2) . .
C18 C19 C20 Fe2 123.6(3) . .
C22 Fe2 C20 C19 82.8(3) . .
C28 Fe2 C20 C19 -130.8(2) . .
C27 Fe2 C20 C19 -170.4(2) . .
C21 Fe2 C20 C19 121.1(4) . .
C26 Fe2 C20 C19 164.1(7) . .
C24 Fe2 C20 C19 -88.8(3) . .
C23 Fe2 C20 C19 38.3(2) . .
C25 Fe2 C20 C19 -56.1(5) . .
C22 Fe2 C20 C21 -38.3(3) . .
C28 Fe2 C20 C21 108.1(3) . .
C27 Fe2 C20 C21 68.5(4) . .
C26 Fe2 C20 C21 42.9(9) . .
C24 Fe2 C20 C21 150.0(3) . .
C23 Fe2 C20 C21 -82.8(3) . .
C25 Fe2 C20 C21 -177.3(4) . .
C19 Fe2 C20 C21 -121.1(4) . .
C19 C20 C21 C22 0.1(4) . .
Fe2 C20 C21 C22 59.9(3) . .
C19 C20 C21 Fe2 -59.8(2) . .
C28 Fe2 C21 C22 154.3(3) . .
C27 Fe2 C21 C22 112.5(3) . .
C20 Fe2 C21 C22 -117.5(4) . .
C26 Fe2 C21 C22 74.4(4) . .
C24 Fe2 C21 C22 -175.0(3) . .
C23 Fe2 C21 C22 -37.7(2) . .
C25 Fe2 C21 C22 56.2(11) . .
C19 Fe2 C21 C22 -81.2(3) . .
C22 Fe2 C21 C20 117.5(4) . .
C28 Fe2 C21 C20 -88.2(3) . .
C27 Fe2 C21 C20 -130.0(3) . .
C26 Fe2 C21 C20 -168.1(3) . .
C24 Fe2 C21 C20 -57.5(4) . .
C23 Fe2 C21 C20 79.8(3) . .
C25 Fe2 C21 C20 173.7(9) . .
C19 Fe2 C21 C20 36.3(2) . .
C20 C21 C22 C23 -0.1(4) . .
Fe2 C21 C22 C23 59.9(3) . .
C20 C21 C22 Fe2 -60.0(3) . .
C28 Fe2 C22 C21 -48.0(5) . .
C27 Fe2 C22 C21 -83.2(3) . .
C20 Fe2 C22 C21 38.8(2) . .
C26 Fe2 C22 C21 -126.7(3) . .
C24 Fe2 C22 C21 163.0(11) . .
C23 Fe2 C22 C21 119.8(4) . .
C25 Fe2 C22 C21 -166.4(3) . .
C19 Fe2 C22 C21 82.4(3) . .
C28 Fe2 C22 C23 -167.8(3) . .
C27 Fe2 C22 C23 157.0(3) . .
C20 Fe2 C22 C23 -80.9(3) . .
C21 Fe2 C22 C23 -119.8(4) . .
C26 Fe2 C22 C23 113.5(3) . .
C24 Fe2 C22 C23 43.3(12) . .
C25 Fe2 C22 C23 73.8(3) . .
C19 Fe2 C22 C23 -37.4(2) . .
C20 C19 C23 C22 0.0(4) . .
C18 C19 C23 C22 177.4(3) . .
Fe2 C19 C23 C22 -58.8(3) . .
C20 C19 C23 Fe2 58.8(2) . .
C18 C19 C23 Fe2 -123.8(3) . .
C21 C22 C23 C19 0.1(4) . .
Fe2 C22 C23 C19 60.1(2) . .
C21 C22 C23 Fe2 -60.0(3) . .
C22 Fe2 C23 C19 -119.4(4) . .
C28 Fe2 C23 C19 26.5(11) . .
C27 Fe2 C23 C19 -165.9(4) . .
C20 Fe2 C23 C19 -38.2(2) . .
C21 Fe2 C23 C19 -82.3(2) . .
C26 Fe2 C23 C19 154.7(3) . .
C24 Fe2 C23 C19 68.9(3) . .
C25 Fe2 C23 C19 110.7(3) . .
C28 Fe2 C23 C22 145.9(10) . .
C27 Fe2 C23 C22 -46.6(5) . .
C20 Fe2 C23 C22 81.2(3) . .
C21 Fe2 C23 C22 37.1(3) . .
C26 Fe2 C23 C22 -85.9(4) . .
C24 Fe2 C23 C22 -171.7(3) . .
C25 Fe2 C23 C22 -129.9(3) . .
C19 Fe2 C23 C22 119.4(4) . .
C22 Fe2 C24 C28 154.8(11) . .
C27 Fe2 C24 C28 37.3(3) . .
C20 Fe2 C24 C28 -84.5(3) . .
C21 Fe2 C24 C28 -46.2(5) . .
C26 Fe2 C24 C28 81.2(3) . .
C23 Fe2 C24 C28 -167.9(3) . .
C25 Fe2 C24 C28 119.2(4) . .
C19 Fe2 C24 C28 -127.9(3) . .
C22 Fe2 C24 C25 35.7(13) . .
C28 Fe2 C24 C25 -119.2(4) . .
C27 Fe2 C24 C25 -81.8(3) . .
C20 Fe2 C24 C25 156.3(3) . .
C21 Fe2 C24 C25 -165.4(3) . .
C26 Fe2 C24 C25 -37.9(3) . .
C23 Fe2 C24 C25 72.9(4) . .
C19 Fe2 C24 C25 113.0(3) . .
C28 C24 C25 C26 0.5(5) . .
Fe2 C24 C25 C26 59.8(3) . .
C28 C24 C25 Fe2 -59.3(3) . .
C22 Fe2 C25 C26 68.7(4) . .
C28 Fe2 C25 C26 -81.0(3) . .
C27 Fe2 C25 C26 -37.6(3) . .
C20 Fe2 C25 C26 -166.2(4) . .
C21 Fe2 C25 C26 22.3(12) . .
C24 Fe2 C25 C26 -118.4(5) . .
C23 Fe2 C25 C26 111.3(3) . .
C19 Fe2 C25 C26 155.6(3) . .
C22 Fe2 C25 C24 -172.9(3) . .
C28 Fe2 C25 C24 37.3(3) . .
C27 Fe2 C25 C24 80.8(3) . .
C20 Fe2 C25 C24 -47.9(5) . .
C21 Fe2 C25 C24 140.7(10) . .
C26 Fe2 C25 C24 118.4(5) . .
C23 Fe2 C25 C24 -130.3(3) . .
C19 Fe2 C25 C24 -86.0(3) . .
C24 C25 C26 C27 -0.5(5) . .
Fe2 C25 C26 C27 59.4(3) . .
C24 C25 C26 Fe2 -59.9(3) . .
C22 Fe2 C26 C25 -132.8(4) . .
C28 Fe2 C26 C25 81.4(3) . .
C27 Fe2 C26 C25 119.3(5) . .
C20 Fe2 C26 C25 151.2(7) . .
C21 Fe2 C26 C25 -174.2(3) . .
C24 Fe2 C26 C25 38.0(3) . .
C23 Fe2 C26 C25 -88.8(4) . .
C19 Fe2 C26 C25 -51.6(5) . .
C22 Fe2 C26 C27 107.9(3) . .
C28 Fe2 C26 C27 -37.9(3) . .
C20 Fe2 C26 C27 31.9(10) . .
C21 Fe2 C26 C27 66.5(4) . .
C24 Fe2 C26 C27 -81.3(3) . .
C23 Fe2 C26 C27 151.9(3) . .
C25 Fe2 C26 C27 -119.3(5) . .
C19 Fe2 C26 C27 -170.9(3) . .
C25 C26 C27 C28 0.2(5) . .
Fe2 C26 C27 C28 59.9(3) . .
C25 C26 C27 Fe2 -59.7(3) . .
C22 Fe2 C27 C28 151.7(3) . .
C20 Fe2 C27 C28 70.8(4) . .
C21 Fe2 C27 C28 109.9(3) . .
C26 Fe2 C27 C28 -118.3(5) . .
C24 Fe2 C27 C28 -37.2(3) . .
C23 Fe2 C27 C28 -176.2(4) . .
C25 Fe2 C27 C28 -80.9(3) . .
C19 Fe2 C27 C28 44.4(9) . .
C22 Fe2 C27 C26 -90.0(4) . .
C28 Fe2 C27 C26 118.3(5) . .
C20 Fe2 C27 C26 -170.9(3) . .
C21 Fe2 C27 C26 -131.8(3) . .
C24 Fe2 C27 C26 81.1(3) . .
C23 Fe2 C27 C26 -57.9(5) . .
C25 Fe2 C27 C26 37.4(3) . .
C19 Fe2 C27 C26 162.7(6) . .
C25 C24 C28 C27 -0.4(5) . .
Fe2 C24 C28 C27 -60.0(3) . .
C25 C24 C28 Fe2 59.6(3) . .
C26 C27 C28 C24 0.1(5) . .
Fe2 C27 C28 C24 60.3(3) . .
C26 C27 C28 Fe2 -60.2(3) . .
C22 Fe2 C28 C24 -172.8(3) . .
C27 Fe2 C28 C24 -119.5(4) . .
C20 Fe2 C28 C24 112.2(3) . .
C21 Fe2 C28 C24 155.3(3) . .
C26 Fe2 C28 C24 -81.4(3) . .
C23 Fe2 C28 C24 51.2(11) . .
C25 Fe2 C28 C24 -37.7(3) . .
C19 Fe2 C28 C24 73.1(3) . .
C22 Fe2 C28 C27 -53.2(5) . .
C20 Fe2 C28 C27 -128.3(3) . .
C21 Fe2 C28 C27 -85.2(4) . .
C26 Fe2 C28 C27 38.2(3) . .
C24 Fe2 C28 C27 119.5(4) . .
C23 Fe2 C28 C27 170.7(9) . .
C25 Fe2 C28 C27 81.8(3) . .
C19 Fe2 C28 C27 -167.4(3) . .
